data_7054363
loop_
_publ_author_name
'Pi\~nero Cruz, Dalice M.'
'Woodruff, Daniel N.'
'Jeon, Ie-Rang'
'Bhowmick, Indrani'
'Secu, Mihail'
'Hillard, Elizabeth A.'
'Dechambenoit, Pierre'
'Cl\'erac, Rodolphe'

_publ_section_title
;
 Switching off the single-molecule magnet properties of the
 [CoII(Me6tren)(OH2)]2+module by complexation with
 trans-[RuIII(salen)(CN)2]&#x2212;
;
_journal_issue 8
_journal_name_full 'New Journal of Chemistry'
_journal_page_first 3443
_journal_paper_doi 10.1039/C4NJ00452C
_journal_volume 38
_journal_year 2014
_chemical_absolute_configuration unk
_chemical_formula_moiety 'C12 H32 Co N4 O, 2(N O3)'
_chemical_formula_sum 'C12 H32 Co N6 O7'
_chemical_formula_weight 431.37
_chemical_name_common compound_1
_chemical_name_systematic
;
 ?
;
_space_group_IT_number 4
_symmetry_cell_setting monoclinic
_symmetry_space_group_name_Hall 'P 2yb'
_symmetry_space_group_name_H-M 'P 1 21 1'
_atom_sites_solution_hydrogens geom
_atom_sites_solution_primary direct
_atom_sites_solution_secondary difmap
_audit_creation_date 2012-10-12T16:15:08-00:00
_audit_creation_method 'WinGX routine CIF_UPDATE'
_cell_angle_alpha 90
_cell_angle_beta 117.337(13)
_cell_angle_gamma 90
_cell_formula_units_Z 2
_cell_length_a 9.131(3)
_cell_length_b 12.369(4)
_cell_length_c 9.870(4)
_cell_measurement_reflns_used 6085
_cell_measurement_temperature 100(2)
_cell_measurement_theta_max 0.921
_cell_measurement_theta_min 0.896
_cell_volume 990.2(6)
_computing_cell_refinement 'Bruker SAINT'
_computing_data_collection 'Bruker APEX2'
_computing_data_reduction 'Bruker SAINT'
_computing_publication_material 'WINGX (Farrugia)'
_computing_structure_refinement 'SHELXL-97 (Sheldrick, 2008)'
_computing_structure_solution SIR-92
_diffrn_ambient_temperature 100(2)
_diffrn_measured_fraction_theta_full 0.974
_diffrn_measured_fraction_theta_max 0.974
_diffrn_radiation_monochromator graphite
_diffrn_radiation_type MoK\a
_diffrn_radiation_wavelength 0.71073
_diffrn_reflns_av_R_equivalents 0.0557
_diffrn_reflns_av_unetI/netI 0.0532
_diffrn_reflns_limit_h_max 12
_diffrn_reflns_limit_h_min -12
_diffrn_reflns_limit_k_max 17
_diffrn_reflns_limit_k_min -17
_diffrn_reflns_limit_l_max 13
_diffrn_reflns_limit_l_min -13
_diffrn_reflns_number 28947
_diffrn_reflns_theta_full 30.61
_diffrn_reflns_theta_max 30.61
_diffrn_reflns_theta_min 2.32
_exptl_absorpt_coefficient_mu 0.912
_exptl_absorpt_correction_type none
_exptl_crystal_colour green
_exptl_crystal_density_diffrn 1.447
_exptl_crystal_density_method 'not measured'
_exptl_crystal_description plate
_exptl_crystal_F_000 458
_exptl_crystal_size_max 0.17
_exptl_crystal_size_mid 0.10
_exptl_crystal_size_min 0.09
_refine_diff_density_max 0.816
_refine_diff_density_min -0.549
_refine_diff_density_rms 0.077
_refine_ls_abs_structure_details 'Flack H D (1983), Acta Cryst. A39, 876-881'
_refine_ls_abs_structure_Flack 0.060(17)
_refine_ls_extinction_method none
_refine_ls_goodness_of_fit_ref 1.099
_refine_ls_hydrogen_treatment mixed
_refine_ls_matrix_type full
_refine_ls_number_parameters 247
_refine_ls_number_reflns 5808
_refine_ls_number_restraints 3
_refine_ls_restrained_S_all 1.099
_refine_ls_R_factor_all 0.0615
_refine_ls_R_factor_gt 0.0414
_refine_ls_shift/su_max 0
_refine_ls_shift/su_mean 0
_refine_ls_structure_factor_coef Fsqd
_refine_ls_weighting_details 'calc w=1/[\s^2^(Fo^2^)+(0.0521P)^2^+0.4588P] where P=(Fo^2^+2Fc^2^)/3'
_refine_ls_weighting_scheme calc
_refine_ls_wR_factor_gt 0.096
_refine_ls_wR_factor_ref 0.1185
_reflns_number_gt 4808
_reflns_number_total 5808
_reflns_threshold_expression >2\s(I)
_cod_duplicate_entry 7054127
_cod_data_source_file c4nj00452c2.cif
_cod_data_source_block compound_1
_cod_original_cell_volume 990.3(6)
_cod_original_sg_symbol_Hall P2yb
_cod_original_sg_symbol_H-M P21
_cod_database_code 7054363

loop_
_symmetry_equiv_pos_as_xyz
'x, y, z'
'-x, y+1/2, -z'

loop_
_atom_site_label
_atom_site_type_symbol
_atom_site_fract_x
_atom_site_fract_y
_atom_site_fract_z
_atom_site_U_iso_or_equiv
_atom_site_adp_type
_atom_site_occupancy
_atom_site_symmetry_multiplicity
_atom_site_calc_flag
_atom_site_refinement_flags
O4 O -0.5023(7) -0.0822(6) 0.0134(7) 0.1037(15) Uani 1 1 d .
C12 C 0.2840(4) 0.0936(3) 0.1517(4) 0.0319(7) Uani 1 1 d .
H12A H 0.3674 0.1059 0.1184 0.038 Uiso 1 1 calc R
H12B H 0.1878 0.0629 0.0669 0.038 Uiso 1 1 calc R
C13 C -0.2256(5) 0.1074(4) 0.2854(5) 0.0472(9) Uani 1 1 d .
H13A H -0.3215 0.0622 0.2382 0.071 Uiso 1 1 calc R
H13B H -0.2567 0.1815 0.2592 0.071 Uiso 1 1 calc R
H13C H -0.1765 0.099 0.3942 0.071 Uiso 1 1 calc R
O5 O 0.2429(4) 0.4858(2) 0.4115(3) 0.0534(8) Uani 1 1 d .
O6 O 0.0510(4) 0.5385(4) 0.1980(4) 0.0743(11) Uani 1 1 d .
O7 O 0.2311(4) 0.6529(3) 0.3501(5) 0.0763(11) Uani 1 1 d .
N7 N 0.1747(4) 0.5609(3) 0.3171(4) 0.0381(7) Uani 1 1 d .
N10 N -0.6399(4) -0.1168(3) -0.0612(4) 0.0381(7) Uani 1 1 d .
O9 O -0.7053(5) -0.1262(3) -0.2039(3) 0.0624(9) Uani 1 1 d .
O10 O -0.7263(5) -0.1454(3) -0.0011(5) 0.0714(11) Uani 1 1 d .
H4W H 0.071(8) 0.380(2) 0.353(8) 0.107 Uiso 1 1 d D
H3W H -0.077(3) 0.335(6) 0.282(7) 0.107 Uiso 1 1 d D
Co1 Co 0.12151(4) 0.16491(3) 0.33336(4) 0.02158(10) Uani 1 1 d .
N2 N 0.2728(3) 0.1570(3) 0.5745(3) 0.0324(5) Uani 1 1 d .
O1 O 0.0284(3) 0.3129(2) 0.3352(3) 0.0403(6) Uani 1 1 d D
N1 N 0.2275(3) 0.0054(2) 0.3437(3) 0.0267(5) Uani 1 1 d .
N3 N 0.2394(3) 0.1971(2) 0.1964(3) 0.0269(5) Uani 1 1 d .
C7 C -0.1840(5) 0.0915(3) 0.0639(4) 0.0411(8) Uani 1 1 d .
H7A H -0.1106 0.0683 0.0245 0.062 Uiso 1 1 calc R
H7B H -0.2094 0.1667 0.0412 0.062 Uiso 1 1 calc R
H7C H -0.2839 0.0499 0.0174 0.062 Uiso 1 1 calc R
N4 N -0.1045(3) 0.0753(2) 0.2307(3) 0.0280(5) Uani 1 1 d .
C2 C 0.3922(5) 0.0659(3) 0.6076(4) 0.0388(9) Uani 1 1 d .
H2A H 0.435 0.0445 0.7136 0.047 Uiso 1 1 calc R
H2B H 0.4842 0.0898 0.5915 0.047 Uiso 1 1 calc R
C8 C 0.3917(5) 0.2606(3) 0.2889(5) 0.0396(8) Uani 1 1 d .
H8A H 0.4648 0.2188 0.3757 0.059 Uiso 1 1 calc R
H8B H 0.3632 0.3263 0.3228 0.059 Uiso 1 1 calc R
H8C H 0.4455 0.2776 0.2277 0.059 Uiso 1 1 calc R
C9 C 0.1350(5) 0.2618(3) 0.0578(4) 0.0424(8) Uani 1 1 d .
H9A H 0.1955 0.2763 0.0019 0.064 Uiso 1 1 calc R
H9B H 0.1053 0.3289 0.0876 0.064 Uiso 1 1 calc R
H9C H 0.0369 0.2219 -0.0055 0.064 Uiso 1 1 calc R
C1 C 0.3101(5) -0.0294(3) 0.5062(4) 0.0372(8) Uani 1 1 d .
H1A H 0.3917 -0.0844 0.5207 0.045 Uiso 1 1 calc R
H1B H 0.2293 -0.0603 0.5331 0.045 Uiso 1 1 calc R
C3 C 0.3670(5) 0.2570(4) 0.6427(5) 0.0467(11) Uani 1 1 d .
H3A H 0.2925 0.3172 0.6162 0.07 Uiso 1 1 calc R
H3B H 0.4452 0.2691 0.6045 0.07 Uiso 1 1 calc R
H3C H 0.4244 0.2496 0.7516 0.07 Uiso 1 1 calc R
C5 C 0.0909(4) -0.0698(3) 0.2506(4) 0.0346(7) Uani 1 1 d .
H5A H 0.1235 -0.1435 0.2848 0.041 Uiso 1 1 calc R
H5B H 0.0677 -0.0652 0.1445 0.041 Uiso 1 1 calc R
C4 C 0.1620(5) 0.1369(3) 0.6451(4) 0.0463(11) Uani 1 1 d .
H4A H 0.2261 0.1345 0.754 0.069 Uiso 1 1 calc R
H4B H 0.106 0.0692 0.6092 0.069 Uiso 1 1 calc R
H4C H 0.0824 0.1942 0.6176 0.069 Uiso 1 1 calc R
C6 C -0.0630(4) -0.0411(3) 0.2652(4) 0.0359(8) Uani 1 1 d .
H6A H -0.1545 -0.0851 0.1952 0.043 Uiso 1 1 calc R
H6B H -0.045 -0.0567 0.368 0.043 Uiso 1 1 calc R
C10 C 0.3490(4) 0.0149(3) 0.2832(4) 0.0332(7) Uani 1 1 d .
H10A H 0.3663 -0.0553 0.2489 0.04 Uiso 1 1 calc R
H10B H 0.4538 0.0402 0.3628 0.04 Uiso 1 1 calc R

loop_
_atom_site_aniso_label
_atom_site_aniso_U_11
_atom_site_aniso_U_22
_atom_site_aniso_U_33
_atom_site_aniso_U_23
_atom_site_aniso_U_13
_atom_site_aniso_U_12
O4 0.0561(18) 0.124(3) 0.106(3) -0.036(3) 0.016(2) -0.052(2)
C12 0.0286(16) 0.0394(18) 0.0286(16) -0.0040(13) 0.0139(14) 0.0009(13)
C13 0.0326(18) 0.052(2) 0.068(3) -0.012(2) 0.032(2) -0.0095(16)
O5 0.0516(17) 0.0376(15) 0.0497(17) 0.0074(12) 0.0050(14) 0.0059(12)
O6 0.054(2) 0.111(3) 0.0417(17) 0.0190(18) 0.0084(16) -0.002(2)
O7 0.072(2) 0.0309(19) 0.140(3) 0.010(2) 0.060(2) 0.0003(17)
N7 0.0305(14) 0.0426(18) 0.0451(18) 0.0099(14) 0.0206(14) 0.0075(13)
N10 0.0414(17) 0.0364(16) 0.0374(16) -0.0064(12) 0.0190(15) -0.0083(13)
O9 0.081(2) 0.068(2) 0.0397(15) 0.0017(15) 0.0294(17) 0.0019(18)
O10 0.091(3) 0.065(2) 0.083(2) -0.0244(19) 0.061(2) -0.0294(19)
Co1 0.01931(15) 0.02140(16) 0.02347(16) -0.00144(19) 0.00934(12) -0.00024(18)
N2 0.0317(11) 0.0382(15) 0.0257(11) -0.0067(14) 0.0119(10) -0.0030(15)
O1 0.0328(13) 0.0272(12) 0.0573(17) -0.0035(11) 0.0176(13) 0.0041(10)
N1 0.0279(13) 0.0240(13) 0.0255(12) 0.0017(10) 0.0100(11) 0.0053(10)
N3 0.0256(12) 0.0282(14) 0.0283(12) 0.0006(9) 0.0137(11) -0.0037(9)
C7 0.0330(18) 0.044(2) 0.0368(19) 0.0040(16) 0.0081(16) -0.0018(15)
N4 0.0232(12) 0.0294(13) 0.0306(13) -0.0040(11) 0.0116(11) -0.0056(10)
C2 0.0335(19) 0.048(2) 0.0298(19) 0.0021(16) 0.0098(16) 0.0051(16)
C8 0.0320(18) 0.041(2) 0.051(2) -0.0070(17) 0.0228(17) -0.0124(16)
C9 0.046(2) 0.043(2) 0.0407(19) 0.0118(16) 0.0222(18) 0.0035(16)
C1 0.0429(19) 0.0318(17) 0.0321(17) 0.0087(13) 0.0131(16) 0.0105(15)
C3 0.048(3) 0.047(2) 0.038(2) -0.0158(17) 0.014(2) -0.0100(18)
C5 0.0434(19) 0.0210(15) 0.0352(18) -0.0008(13) 0.0145(15) 0.0021(13)
C4 0.055(2) 0.059(3) 0.0345(17) -0.0105(15) 0.0281(18) -0.0100(17)
C6 0.0410(18) 0.0293(17) 0.0365(18) -0.0044(14) 0.0171(16) -0.0130(15)
C10 0.0334(17) 0.0332(18) 0.0322(17) -0.0016(14) 0.0143(15) 0.0125(14)

loop_
_atom_type_symbol
_atom_type_description
_atom_type_scat_dispersion_real
_atom_type_scat_dispersion_imag
_atom_type_scat_source
C C 0.0033 0.0016 'International Tables Vol C Tables 4.2.6.8 and 6.1.1.4'
H H 0 0 'International Tables Vol C Tables 4.2.6.8 and 6.1.1.4'
Co Co 0.3494 0.9721 'International Tables Vol C Tables 4.2.6.8 and 6.1.1.4'
N N 0.0061 0.0033 'International Tables Vol C Tables 4.2.6.8 and 6.1.1.4'
O O 0.0106 0.006 'International Tables Vol C Tables 4.2.6.8 and 6.1.1.4'

loop_
_geom_angle_atom_site_label_1
_geom_angle_atom_site_label_2
_geom_angle_atom_site_label_3
_geom_angle
N3 C12 C10 111.0(3)
O6 N7 O7 123.3(4)
O6 N7 O5 117.8(4)
O7 N7 O5 118.8(4)
O4 N10 O10 121.6(4)
O4 N10 O9 122.9(4)
O10 N10 O9 115.6(3)
O1 Co1 N3 100.03(11)
O1 Co1 N2 95.24(13)
N3 Co1 N2 117.51(10)
O1 Co1 N4 98.91(11)
N3 Co1 N4 117.18(11)
N2 Co1 N4 119.53(11)
O1 Co1 N1 177.16(12)
N3 Co1 N1 81.69(10)
N2 Co1 N1 81.95(12)
N4 Co1 N1 82.22(10)
C3 N2 C4 107.7(3)
C3 N2 C2 108.5(3)
C4 N2 C2 110.9(3)
C3 N2 Co1 114.3(3)
C4 N2 Co1 107.3(2)
C2 N2 Co1 108.2(2)
C10 N1 C1 110.7(3)
C10 N1 C5 111.7(3)
C1 N1 C5 110.6(3)
C10 N1 Co1 107.88(19)
C1 N1 Co1 107.85(19)
C5 N1 Co1 107.99(19)
C12 N3 C8 109.5(3)
C12 N3 C9 109.9(3)
C8 N3 C9 107.7(3)
C12 N3 Co1 108.62(18)
C8 N3 Co1 108.3(2)
C9 N3 Co1 112.9(2)
C7 N4 C13 107.5(3)
C7 N4 C6 109.2(3)
C13 N4 C6 109.1(3)
C7 N4 Co1 109.4(2)
C13 N4 Co1 113.9(2)
C6 N4 Co1 107.7(2)
N2 C2 C1 110.7(3)
N1 C1 C2 110.0(3)
N1 C5 C6 110.2(3)
N4 C6 C5 110.7(3)
N1 C10 C12 109.0(3)

loop_
_geom_bond_atom_site_label_1
_geom_bond_atom_site_label_2
_geom_bond_distance
O4 N10 1.206(5)
C12 N3 1.472(4)
C12 C10 1.508(5)
C13 N4 1.490(4)
O5 N7 1.260(4)
O6 N7 1.230(4)
O7 N7 1.230(5)
N10 O10 1.236(4)
N10 O9 1.257(4)
Co1 O1 2.022(3)
Co1 N3 2.117(3)
Co1 N2 2.136(3)
Co1 N4 2.143(3)
Co1 N1 2.179(3)
N2 C3 1.481(6)
N2 C4 1.489(4)
N2 C2 1.495(5)
N1 C10 1.487(4)
N1 C1 1.488(4)
N1 C5 1.488(4)
N3 C8 1.489(4)
N3 C9 1.491(4)
C7 N4 1.476(5)
N4 C6 1.489(4)
C2 C1 1.505(5)
C5 C6 1.519(5)
